data_7154196
loop_
_publ_author_name
'Guo, Jiajia'
'Yu, Shouyun'

_publ_section_title
;
 Enantioselective synthesis of benzoindolizidine derivatives using chiral
 phase-transfer catalytic intramolecular domino aza-Michael
 addition/alkylation.
;
_journal_issue 4
_journal_name_full 'Organic &amp; biomolecular chemistry'
_journal_page_first 1179
_journal_page_last 1186
_journal_paper_doi 10.1039/c4ob02227k
_journal_volume 13
_journal_year 2015
_chemical_absolute_configuration ad
_chemical_formula_sum 'C19 H16 Br N O2'
_chemical_formula_weight 370.24
_chemical_name_systematic
; 
 ? 
;
_space_group_IT_number 19
_symmetry_cell_setting orthorhombic
_symmetry_space_group_name_Hall 'P 2ac 2ab'
_symmetry_space_group_name_H-M 'P 21 21 21'
_atom_sites_solution_hydrogens geom
_atom_sites_solution_primary direct
_atom_sites_solution_secondary difmap
_audit_creation_method SHELXL-97
_cell_angle_alpha 90.00
_cell_angle_beta 90.00
_cell_angle_gamma 90.00
_cell_formula_units_Z 4
_cell_length_a 17.158(3)
_cell_length_b 6.0010(12)
_cell_length_c 15.681(3)
_cell_measurement_reflns_used 25
_cell_measurement_temperature 293(2)
_cell_measurement_theta_max 13
_cell_measurement_theta_min 9
_cell_volume 1614.6(5)
_computing_structure_refinement 'SHELXL-97 (Sheldrick, 1997)'
_computing_structure_solution 'SHELXS-97 (Sheldrick, 1990)'
_diffrn_ambient_temperature 293(2)
_diffrn_measured_fraction_theta_full 1.000
_diffrn_measured_fraction_theta_max 1.000
_diffrn_measurement_device_type 'Nonius CAD4'
_diffrn_measurement_method \w/2\q
_diffrn_radiation_monochromator graphite
_diffrn_radiation_source 'fine-focus sealed tube'
_diffrn_radiation_type MoK\a
_diffrn_radiation_wavelength 0.71073
_diffrn_reflns_av_R_equivalents 0.0824
_diffrn_reflns_av_sigmaI/netI 0.1359
_diffrn_reflns_limit_h_max 20
_diffrn_reflns_limit_h_min -20
_diffrn_reflns_limit_k_max 7
_diffrn_reflns_limit_k_min 0
_diffrn_reflns_limit_l_max 18
_diffrn_reflns_limit_l_min 0
_diffrn_reflns_number 3363
_diffrn_reflns_theta_full 25.37
_diffrn_reflns_theta_max 25.37
_diffrn_reflns_theta_min 1.76
_diffrn_standards_decay_% 1
_diffrn_standards_interval_count 200
_diffrn_standards_interval_time 2h
_diffrn_standards_number 3
_exptl_absorpt_coefficient_mu 2.555
_exptl_absorpt_correction_T_max 0.7842
_exptl_absorpt_correction_T_min 0.6290
_exptl_absorpt_correction_type psi-scan
_exptl_crystal_colour 'pale green'
_exptl_crystal_density_diffrn 1.523
_exptl_crystal_density_method 'not measured'
_exptl_crystal_description rod
_exptl_crystal_F_000 752
_exptl_crystal_size_max 0.20
_exptl_crystal_size_mid 0.10
_exptl_crystal_size_min 0.10
_refine_diff_density_max 0.371
_refine_diff_density_min -0.270
_refine_diff_density_rms 0.074
_refine_ls_abs_structure_details 'Flack H D (1983), Acta Cryst. A39, 876-881'
_refine_ls_abs_structure_Flack 0.00(2)
_refine_ls_extinction_method none
_refine_ls_goodness_of_fit_ref 1.001
_refine_ls_hydrogen_treatment constr
_refine_ls_matrix_type full
_refine_ls_number_parameters 208
_refine_ls_number_reflns 2962
_refine_ls_number_restraints 0
_refine_ls_restrained_S_all 1.001
_refine_ls_R_factor_all 0.1486
_refine_ls_R_factor_gt 0.0643
_refine_ls_shift/su_max 0.000
_refine_ls_shift/su_mean 0.000
_refine_ls_structure_factor_coef Fsqd
_refine_ls_weighting_details 'calc w=1/[\s^2^(Fo^2^)+(0.0430P)^2^+0.0000P] where P=(Fo^2^+2Fc^2^)/3'
_refine_ls_weighting_scheme calc
_refine_ls_wR_factor_gt 0.1009
_refine_ls_wR_factor_ref 0.1261
_reflns_number_gt 1597
_reflns_number_total 2962
_reflns_threshold_expression >2sigma(I)
_cod_data_source_file c4ob02227k2.cif
_cod_data_source_block b
_cod_depositor_comments
;
The following automatic conversions were performed:

'_symmetry_cell_setting' value 'Orthorhombic' changed to
'orthorhombic' according to
/usr/data/users/saulius/crontab/automatic-downloads/rss-feeds/RSC/lib/dictionaries/cif_core.dic
dictionary named 'cif_core.dic' version 2.4.2 from 2011-04-26.

Automatic conversion script
Id: cif_fix_values 2827 2014-09-09 07:05:25Z andrius 

 Adding full bibliography for 7154196.cif.
;
_cod_original_cell_volume 1614.6(6)
_cod_original_sg_symbol_H-M P212121
_cod_database_code 7154196

loop_
_symmetry_equiv_pos_as_xyz
'x, y, z'
'-x+1/2, -y, z+1/2'
'-x, y+1/2, -z+1/2'
'x+1/2, -y+1/2, -z'

loop_
_atom_site_label
_atom_site_type_symbol
_atom_site_fract_x
_atom_site_fract_y
_atom_site_fract_z
_atom_site_U_iso_or_equiv
_atom_site_adp_type
_atom_site_occupancy
_atom_site_symmetry_multiplicity
_atom_site_calc_flag
_atom_site_refinement_flags
Br Br 0.45436(5) 0.95874(15) 0.30840(6) 0.0684(3) Uani 1 1 d .
N N 0.2015(3) 0.1763(10) 0.2061(4) 0.0441(17) Uani 1 1 d .
C1 C 0.3143(4) 0.2060(11) 0.1265(4) 0.0319(18) Uani 1 1 d .
H1A H 0.3523 0.1290 0.1627 0.038 Uiso 1 1 calc R
O1 O 0.1549(3) -0.1614(10) 0.1594(4) 0.071(2) Uani 1 1 d .
O2 O 0.3455(3) 0.5381(10) 0.0488(3) 0.0531(15) Uani 1 1 d .
C2 C 0.2607(4) 0.3429(11) 0.1836(5) 0.0385(19) Uani 1 1 d .
H2A H 0.2361 0.4598 0.1492 0.046 Uiso 1 1 calc R
C3 C 0.2956(4) 0.4481(14) 0.2626(4) 0.0344(18) Uani 1 1 d .
C4 C 0.3493(4) 0.6217(11) 0.2537(5) 0.0352(19) Uani 1 1 d .
H4A H 0.3633 0.6704 0.1995 0.042 Uiso 1 1 calc R
C5 C 0.3815(4) 0.7207(12) 0.3239(5) 0.041(2) Uani 1 1 d .
C6 C 0.3631(5) 0.6503(15) 0.4050(6) 0.050(2) Uani 1 1 d .
H6A H 0.3864 0.7148 0.4526 0.060 Uiso 1 1 calc R
C7 C 0.3096(4) 0.4827(15) 0.4136(5) 0.051(2) Uani 1 1 d .
H7A H 0.2962 0.4368 0.4683 0.062 Uiso 1 1 calc R
C8 C 0.2741(4) 0.3770(13) 0.3443(5) 0.039(2) Uani 1 1 d .
C9 C 0.2160(4) 0.1958(15) 0.3575(5) 0.053(2) Uani 1 1 d .
H9A H 0.1882 0.2203 0.4105 0.063 Uiso 1 1 calc R
H9B H 0.2425 0.0533 0.3612 0.063 Uiso 1 1 calc R
C10 C 0.1592(4) 0.1922(14) 0.2843(5) 0.053(2) Uani 1 1 d .
H10A H 0.1243 0.0658 0.2900 0.064 Uiso 1 1 calc R
H10B H 0.1281 0.3272 0.2847 0.064 Uiso 1 1 calc R
C11 C 0.1993(4) -0.0035(15) 0.1534(5) 0.047(2) Uani 1 1 d .
C12 C 0.2610(4) 0.0324(14) 0.0866(4) 0.045(2) Uani 1 1 d .
H12A H 0.2384 0.0870 0.0340 0.055 Uiso 1 1 calc R
H12B H 0.2891 -0.1046 0.0750 0.055 Uiso 1 1 calc R
C13 C 0.3585(4) 0.3398(14) 0.0601(5) 0.036(2) Uani 1 1 d .
C14 C 0.4163(4) 0.2207(13) 0.0039(5) 0.0371(19) Uani 1 1 d .
C15 C 0.4466(4) 0.0118(12) 0.0217(5) 0.049(2) Uani 1 1 d .
H15A H 0.4311 -0.0640 0.0706 0.059 Uiso 1 1 calc R
C16 C 0.5000(4) -0.0839(14) -0.0331(6) 0.057(3) Uani 1 1 d .
H16A H 0.5199 -0.2243 -0.0209 0.068 Uiso 1 1 calc R
C17 C 0.5241(4) 0.0257(18) -0.1059(6) 0.065(3) Uani 1 1 d .
H17A H 0.5595 -0.0405 -0.1430 0.078 Uiso 1 1 calc R
C18 C 0.4951(5) 0.2326(18) -0.1224(6) 0.071(3) Uani 1 1 d .
H18A H 0.5122 0.3108 -0.1700 0.085 Uiso 1 1 calc R
C19 C 0.4405(4) 0.3268(13) -0.0689(5) 0.053(2) Uani 1 1 d .
H19A H 0.4197 0.4654 -0.0825 0.063 Uiso 1 1 calc R

loop_
_atom_site_aniso_label
_atom_site_aniso_U_11
_atom_site_aniso_U_22
_atom_site_aniso_U_33
_atom_site_aniso_U_23
_atom_site_aniso_U_13
_atom_site_aniso_U_12
Br 0.0660(5) 0.0586(5) 0.0805(6) -0.0033(6) -0.0206(6) -0.0160(5)
N 0.043(4) 0.045(4) 0.045(5) -0.009(4) 0.008(4) -0.006(3)
C1 0.035(4) 0.025(4) 0.035(5) 0.003(4) 0.002(4) -0.001(4)
O1 0.060(4) 0.057(4) 0.096(5) -0.012(3) 0.009(4) -0.027(3)
O2 0.076(4) 0.037(3) 0.046(3) 0.006(3) 0.014(3) 0.011(4)
C2 0.034(4) 0.037(4) 0.045(5) -0.008(4) -0.005(4) 0.009(4)
C3 0.032(4) 0.041(5) 0.030(5) -0.001(4) -0.002(3) 0.007(5)
C4 0.039(5) 0.032(5) 0.034(5) 0.000(4) -0.001(4) 0.003(4)
C5 0.035(4) 0.047(5) 0.040(6) -0.005(5) -0.008(4) 0.004(4)
C6 0.048(5) 0.058(6) 0.043(6) -0.009(5) -0.002(4) 0.006(5)
C7 0.044(5) 0.064(7) 0.046(5) 0.010(5) 0.011(4) 0.017(5)
C8 0.036(5) 0.043(5) 0.039(5) -0.001(4) -0.004(4) 0.005(4)
C9 0.045(5) 0.068(6) 0.046(5) 0.011(5) 0.008(4) 0.005(5)
C10 0.037(5) 0.061(6) 0.062(6) 0.001(5) 0.015(5) -0.008(4)
C11 0.036(5) 0.055(6) 0.049(5) -0.002(5) -0.009(4) 0.000(5)
C12 0.046(5) 0.046(5) 0.044(5) -0.006(5) 0.000(4) 0.000(5)
C13 0.034(5) 0.036(5) 0.038(5) -0.007(4) -0.008(4) 0.006(4)
C14 0.041(5) 0.037(5) 0.033(5) -0.001(4) 0.003(4) -0.004(4)
C15 0.042(5) 0.044(6) 0.063(5) -0.005(4) 0.003(4) -0.010(5)
C16 0.040(5) 0.045(6) 0.086(7) -0.012(5) -0.002(5) 0.004(5)
C17 0.040(5) 0.087(8) 0.069(6) -0.025(6) 0.017(4) 0.008(6)
C18 0.061(6) 0.088(8) 0.065(7) 0.012(6) 0.029(5) 0.020(6)
C19 0.051(6) 0.047(5) 0.061(6) -0.005(5) 0.011(5) 0.019(5)

loop_
_atom_type_symbol
_atom_type_description
_atom_type_scat_dispersion_real
_atom_type_scat_dispersion_imag
_atom_type_scat_source
C C 0.0033 0.0016 'International Tables Vol C Tables 4.2.6.8 and 6.1.1.4'
H H 0.0000 0.0000 'International Tables Vol C Tables 4.2.6.8 and 6.1.1.4'
N N 0.0061 0.0033 'International Tables Vol C Tables 4.2.6.8 and 6.1.1.4'
O O 0.0106 0.0060 'International Tables Vol C Tables 4.2.6.8 and 6.1.1.4'
Br Br -0.2901 2.4595 'International Tables Vol C Tables 4.2.6.8 and 6.1.1.4'

loop_
_geom_angle_atom_site_label_1
_geom_angle_atom_site_label_2
_geom_angle_atom_site_label_3
_geom_angle
C11 N C10 124.1(6)
C11 N C2 114.5(6)
C10 N C2 120.8(6)
C13 C1 C12 112.4(6)
C13 C1 C2 114.8(6)
C12 C1 C2 104.4(5)
C13 C1 H1A 108.3
C12 C1 H1A 108.3
C2 C1 H1A 108.3
N C2 C3 111.2(6)
N C2 C1 101.0(5)
C3 C2 C1 117.8(5)
N C2 H2A 108.8
C3 C2 H2A 108.8
C1 C2 H2A 108.8
C4 C3 C8 119.4(7)
C4 C3 C2 119.4(7)
C8 C3 C2 121.2(7)
C5 C4 C3 120.6(7)
C5 C4 H4A 119.7
C3 C4 H4A 119.7
C4 C5 C6 121.2(7)
C4 C5 Br 119.0(6)
C6 C5 Br 119.7(6)
C7 C6 C5 118.0(8)
C7 C6 H6A 121.0
C5 C6 H6A 121.0
C6 C7 C8 123.3(8)
C6 C7 H7A 118.3
C8 C7 H7A 118.3
C7 C8 C3 117.3(7)
C7 C8 C9 121.0(8)
C3 C8 C9 121.7(7)
C8 C9 C10 109.8(6)
C8 C9 H9A 109.7
C10 C9 H9A 109.7
C8 C9 H9B 109.7
C10 C9 H9B 109.7
H9A C9 H9B 108.2
N C10 C9 109.0(6)
N C10 H10A 109.9
C9 C10 H10A 109.9
N C10 H10B 109.9
C9 C10 H10B 109.9
H10A C10 H10B 108.3
O1 C11 N 125.9(7)
O1 C11 C12 127.2(8)
N C11 C12 106.9(7)
C11 C12 C1 103.6(6)
C11 C12 H12A 111.0
C1 C12 H12A 111.0
C11 C12 H12B 111.0
C1 C12 H12B 111.0
H12A C12 H12B 109.0
O2 C13 C14 119.9(7)
O2 C13 C1 121.4(7)
C14 C13 C1 118.6(7)
C19 C14 C15 118.2(7)
C19 C14 C13 117.8(7)
C15 C14 C13 124.0(7)
C16 C15 C14 120.0(7)
C16 C15 H15A 120.0
C14 C15 H15A 120.0
C17 C16 C15 121.1(8)
C17 C16 H16A 119.5
C15 C16 H16A 119.5
C18 C17 C16 118.8(8)
C18 C17 H17A 120.6
C16 C17 H17A 120.6
C17 C18 C19 120.5(9)
C17 C18 H18A 119.8
C19 C18 H18A 119.8
C14 C19 C18 121.5(8)
C14 C19 H19A 119.3
C18 C19 H19A 119.3

loop_
_geom_bond_atom_site_label_1
_geom_bond_atom_site_label_2
_geom_bond_distance
Br C5 1.914(7)
N C11 1.359(9)
N C10 1.429(9)
N C2 1.468(8)
C1 C13 1.518(10)
C1 C12 1.520(9)
C1 C2 1.524(9)
C1 H1A 0.9800
O1 C11 1.220(9)
O2 C13 1.224(8)
C2 C3 1.513(9)
C2 H2A 0.9800
C3 C4 1.398(9)
C3 C8 1.401(9)
C4 C5 1.368(9)
C4 H4A 0.9300
C5 C6 1.376(10)
C6 C7 1.368(10)
C6 H6A 0.9300
C7 C8 1.398(10)
C7 H7A 0.9300
C8 C9 1.490(10)
C9 C10 1.505(10)
C9 H9A 0.9700
C9 H9B 0.9700
C10 H10A 0.9700
C10 H10B 0.9700
C11 C12 1.504(9)
C12 H12A 0.9700
C12 H12B 0.9700
C13 C14 1.505(10)
C14 C19 1.373(10)
C14 C15 1.386(10)
C15 C16 1.381(10)
C15 H15A 0.9300
C16 C17 1.380(10)
C16 H16A 0.9300
C17 C18 1.363(11)
C17 H17A 0.9300
C18 C19 1.378(10)
C18 H18A 0.9300
C19 H19A 0.9300

loop_
_geom_torsion_atom_site_label_1
_geom_torsion_atom_site_label_2
_geom_torsion_atom_site_label_3
_geom_torsion_atom_site_label_4
_geom_torsion
C11 N C2 C3 -144.3(6)
C10 N C2 C3 26.9(9)
C11 N C2 C1 -18.4(8)
C10 N C2 C1 152.7(6)
C13 C1 C2 N 152.5(6)
C12 C1 C2 N 29.0(7)
C13 C1 C2 C3 -86.2(8)
C12 C1 C2 C3 150.3(6)
N C2 C3 C4 -175.7(6)
C1 C2 C3 C4 68.4(9)
N C2 C3 C8 3.3(9)
C1 C2 C3 C8 -112.6(8)
C8 C3 C4 C5 0.7(10)
C2 C3 C4 C5 179.7(6)
C3 C4 C5 C6 1.1(10)
C3 C4 C5 Br -179.7(5)
C4 C5 C6 C7 -2.1(11)
Br C5 C6 C7 178.7(5)
C5 C6 C7 C8 1.3(11)
C6 C7 C8 C3 0.3(11)
C6 C7 C8 C9 -179.8(7)
C4 C3 C8 C7 -1.4(10)
C2 C3 C8 C7 179.7(6)
C4 C3 C8 C9 178.8(7)
C2 C3 C8 C9 -0.2(11)
C7 C8 C9 C10 151.2(7)
C3 C8 C9 C10 -29.0(10)
C11 N C10 C9 113.2(8)
C2 N C10 C9 -57.0(9)
C8 C9 C10 N 54.2(9)
C10 N C11 O1 9.6(12)
C2 N C11 O1 -179.5(7)
C10 N C11 C12 -171.2(6)
C2 N C11 C12 -0.4(8)
O1 C11 C12 C1 -161.6(7)
N C11 C12 C1 19.2(8)
C13 C1 C12 C11 -155.1(6)
C2 C1 C12 C11 -30.1(7)
C12 C1 C13 O2 112.2(8)
C2 C1 C13 O2 -6.9(10)
C12 C1 C13 C14 -64.2(8)
C2 C1 C13 C14 176.7(6)
O2 C13 C14 C19 -13.1(11)
C1 C13 C14 C19 163.5(7)
O2 C13 C14 C15 166.5(7)
C1 C13 C14 C15 -17.0(10)
C19 C14 C15 C16 0.2(11)
C13 C14 C15 C16 -179.4(7)
C14 C15 C16 C17 0.2(11)
C15 C16 C17 C18 0.9(12)
C16 C17 C18 C19 -2.3(13)
C15 C14 C19 C18 -1.7(12)
C13 C14 C19 C18 177.9(7)
C17 C18 C19 C14 2.8(13)
